data_7053276
loop_
_publ_author_name
'Adam, Martin S.'
'Gutmann, Matthias J.'
'Leech, Charlotte K.'
'Middlemiss, Derek S.'
'Parkin, Andrew'
'Thomas, Lynne H.'
'Wilson, Chick C.'

_publ_section_title
;
 Stability and cooperativity of hydrogen bonds in dihydroxybenzoic acids
;
_journal_issue 1
_journal_name_full 'New Journal of Chemistry'
_journal_page_first 85
_journal_paper_doi 10.1039/b9nj00353c
_journal_volume 34
_journal_year 2010
_chemical_formula_moiety 'C7 H6 O4'
_chemical_formula_sum 'C7 H6 O4'
_chemical_formula_weight 154.00
_chemical_melting_point 498
_chemical_name_common '2,4-Dihydroxybenzoic acid'
_chemical_name_systematic
;
?
;
_space_group_IT_number 14
_symmetry_cell_setting monoclinic
_symmetry_space_group_name_Hall '-P 2yn'
_symmetry_space_group_name_H-M 'P 1 21/n 1'
_audit_creation_method SHELXL-97
_cell_angle_alpha 90.00
_cell_angle_beta 99.44(4)
_cell_angle_gamma 90.00
_cell_formula_units_Z 4
_cell_length_a 3.686(2)
_cell_length_b 22.368(13)
_cell_length_c 8.015(4)
_cell_measurement_reflns_used 330
_cell_measurement_temperature 150(2)
_cell_volume 651.9(6)
_computing_cell_refinement SXD-2001
_computing_data_collection SXD-2001
_computing_data_reduction SXD-2001
_computing_molecular_graphics SHELXTL
_computing_publication_material SHELXTL
_computing_structure_refinement 'SHELXL-97 (Sheldrick, 1997)'
_computing_structure_solution 'SHELXL-97 (Sheldrick, 1997)'
_diffrn_ambient_temperature 150(2)
_diffrn_measurement_device_type 'SXD time-of-flight LAUE diffraction'
_diffrn_measurement_method 'time-of-flight LAUE diffraction'
_diffrn_radiation_probe neutron
_diffrn_radiation_source 'ISIS spallation source'
_diffrn_radiation_type neutron
_diffrn_radiation_wavelength 0.7-6.9
_diffrn_reflns_av_R_equivalents 0.0000
_diffrn_reflns_av_sigmaI/netI 0.0727
_diffrn_reflns_limit_h_max 7
_diffrn_reflns_limit_h_min -5
_diffrn_reflns_limit_k_max 47
_diffrn_reflns_limit_k_min -44
_diffrn_reflns_limit_l_max 18
_diffrn_reflns_limit_l_min -18
_diffrn_reflns_number 4920
_exptl_crystal_colour colourless
_exptl_crystal_description Block
_exptl_crystal_preparation 'recrystallised from acetone solution'
_exptl_crystal_size_max 3
_exptl_crystal_size_mid 1
_exptl_crystal_size_min 0.5
_refine_diff_density_max 0.187
_refine_diff_density_min -0.135
_refine_diff_density_rms 0.035
_refine_ls_goodness_of_fit_ref 1.047
_refine_ls_hydrogen_treatment refall
_refine_ls_number_parameters 242
_refine_ls_number_reflns 4920
_refine_ls_number_restraints 0
_refine_ls_R_factor_all 0.0744
_refine_ls_R_factor_gt 0.0744
_refine_ls_shift/su_max 0.001
_refine_ls_shift/su_mean 0.000
_refine_ls_wR_factor_gt 0.1931
_refine_ls_wR_factor_ref 0.1931
_reflns_number_gt 4920
_reflns_number_total 4920
_cod_data_source_file b9nj00353c.txt
_cod_data_source_block 24dhoba150k
_cod_depositor_comments
;
The following automatic conversions were performed:

'_symmetry_cell_setting' value 'Monoclinic' changed to 'monoclinic'
according to /home/saulius/struct/CIF-dictionaries/cif_core.dic
dictionary named 'cif_core.dic' version 2.4.2 from 2011-04-26.

Automatic conversion script
Id: cif_fix_values 1891 2012-01-12 08:04:46Z andrius 
;
_cod_original_cell_volume 651.9(7)
_cod_original_sg_symbol_Hall -P2yn
_cod_original_sg_symbol_H-M P21/n
_cod_database_code 7053276

loop_
_symmetry_equiv_pos_as_xyz
'x, y, z'
'-x+1/2, y+1/2, -z+1/2'
'-x, -y, -z'
'x-1/2, -y-1/2, z-1/2'

loop_
_atom_site_label
_atom_site_type_symbol
_atom_site_fract_x
_atom_site_fract_y
_atom_site_fract_z
_atom_site_U_iso_or_equiv
_atom_site_adp_type
_atom_site_occupancy
_atom_site_symmetry_multiplicity
_atom_site_calc_flag
C1 C 0.3001(5) 0.09409(6) 0.71787(16) 0.0137(3) Uani 1 1 d
C2 C 0.3895(6) 0.15431(6) 0.75890(16) 0.0148(3) Uani 1 1 d
O2 O 0.3750(7) 0.17716(8) 0.9149(2) 0.0203(5) Uani 1 1 d
C3 C 0.4968(6) 0.19281(6) 0.63915(17) 0.0158(3) Uani 1 1 d
C4 C 0.5143(6) 0.17154(6) 0.47716(17) 0.0148(3) Uani 1 1 d
O4 O 0.6145(7) 0.20663(8) 0.3559(2) 0.0213(5) Uani 1 1 d
C5 C 0.4235(6) 0.11189(6) 0.43244(17) 0.0163(3) Uani 1 1 d
C6 C 0.3181(5) 0.07402(6) 0.55234(16) 0.0152(3) Uani 1 1 d
C7 C 0.1786(6) 0.05408(6) 0.84096(17) 0.0151(3) Uani 1 1 d
O8 O 0.1477(7) 0.07041(8) 0.9872(2) 0.0210(5) Uani 1 1 d
O9 O 0.1043(8) -0.00112(8) 0.7886(2) 0.0218(5) Uani 1 1 d
H3 H 0.5649(15) 0.23873(15) 0.6723(4) 0.0362(11) Uani 1 1 d
H5 H 0.4465(15) 0.09596(17) 0.3076(4) 0.0362(11) Uani 1 1 d
H6 H 0.2449(14) 0.02839(15) 0.5192(4) 0.0350(10) Uani 1 1 d
H1 H 0.0153(14) -0.02574(15) 0.8777(4) 0.0321(10) Uani 1 1 d
H4 H 0.6894(14) 0.24646(15) 0.3991(4) 0.0330(10) Uani 1 1 d
H2 H 0.2880(15) 0.14564(16) 0.9830(4) 0.0370(11) Uani 1 1 d

loop_
_atom_site_aniso_label
_atom_site_aniso_U_11
_atom_site_aniso_U_22
_atom_site_aniso_U_33
_atom_site_aniso_U_23
_atom_site_aniso_U_13
_atom_site_aniso_U_12
C1 0.0163(11) 0.0111(5) 0.0140(5) 0.0001(4) 0.0035(6) -0.0005(5)
C2 0.0215(11) 0.0098(5) 0.0136(5) -0.0001(4) 0.0045(6) -0.0006(6)
O2 0.0337(15) 0.0131(6) 0.0152(6) -0.0016(5) 0.0076(8) -0.0014(7)
C3 0.0226(11) 0.0100(5) 0.0160(5) 0.0010(4) 0.0068(6) -0.0008(5)
C4 0.0190(11) 0.0123(6) 0.0137(5) 0.0019(4) 0.0044(6) -0.0010(5)
O4 0.0316(15) 0.0168(8) 0.0172(6) 0.0032(5) 0.0093(8) -0.0021(8)
C5 0.0210(11) 0.0142(6) 0.0146(5) -0.0008(4) 0.0054(6) -0.0022(6)
C6 0.0196(11) 0.0123(5) 0.0143(5) -0.0007(4) 0.0047(6) -0.0013(6)
C7 0.0188(11) 0.0123(6) 0.0142(5) 0.0012(4) 0.0025(6) -0.0005(6)
O8 0.0350(15) 0.0141(7) 0.0147(6) 0.0006(5) 0.0068(8) -0.0047(8)
O9 0.0363(16) 0.0131(7) 0.0176(7) -0.0007(5) 0.0091(9) -0.0055(8)
H3 0.058(4) 0.0183(14) 0.0349(15) -0.0039(11) 0.014(2) -0.0082(16)
H5 0.054(4) 0.0360(18) 0.0204(12) -0.0058(11) 0.0123(17) -0.0050(19)
H6 0.054(3) 0.0225(14) 0.0304(14) -0.0057(11) 0.0140(18) -0.0076(17)
H1 0.047(3) 0.0227(14) 0.0277(13) 0.0061(10) 0.0107(17) -0.0046(16)
H4 0.046(3) 0.0224(14) 0.0325(14) 0.0003(11) 0.0128(18) -0.0053(16)
H2 0.064(4) 0.0259(15) 0.0241(13) 0.0024(11) 0.0155(18) -0.0085(18)

loop_
_geom_angle_atom_site_label_1
_geom_angle_atom_site_label_2
_geom_angle_atom_site_label_3
_geom_angle
C6 C1 C2 118.46(12)
C6 C1 C7 120.55(13)
C2 C1 C7 120.95(12)
O2 C2 C3 117.33(14)
O2 C2 C1 121.97(13)
C3 C2 C1 120.70(12)
C2 O2 H2 108.0(3)
C4 C3 C2 119.46(13)
C4 C3 H3 120.6(2)
C2 C3 H3 119.9(2)
O4 C4 C3 122.21(15)
O4 C4 C5 116.77(13)
C3 C4 C5 121.02(12)
C4 O4 H4 111.7(2)
C6 C5 C4 119.04(12)
C6 C5 H5 121.1(2)
C4 C5 H5 119.9(2)
C5 C6 C1 121.31(14)
C5 C6 H6 119.7(2)
C1 C6 H6 118.9(2)
O8 C7 O9 121.74(15)
O8 C7 C1 122.74(15)
O9 C7 C1 115.51(13)
C7 O9 H1 111.3(3)

loop_
_geom_bond_atom_site_label_1
_geom_bond_atom_site_label_2
_geom_bond_distance
C1 C6 1.4125(19)
C1 C2 1.413(2)
C1 C7 1.456(2)
C2 O2 1.360(2)
C2 C3 1.3943(19)
O2 H2 0.977(4)
C3 C4 1.394(2)
C3 H3 1.080(4)
C4 O4 1.348(2)
C4 C5 1.408(2)
O4 H4 0.979(4)
C5 C6 1.384(2)
C5 H5 1.079(3)
C6 H6 1.078(4)
C7 O8 1.251(2)
C7 O9 1.318(2)
O9 H1 0.999(4)

loop_
_geom_hbond_atom_site_label_D
_geom_hbond_atom_site_label_H
_geom_hbond_atom_site_label_A
_geom_hbond_distance_DH
_geom_hbond_distance_HA
_geom_hbond_distance_DA
_geom_hbond_angle_DHA
_geom_hbond_site_symmetry_A
O9 H1 O8 0.999(4) 1.657(4) 2.654(3) 175.2(4) 3_557
O4 H4 O2 0.979(4) 1.837(4) 2.785(3) 161.9(3) 4_665
O2 H2 O8 0.977(4) 1.762(4) 2.626(3) 145.4(3) .
